data_7048737
loop_
_publ_author_name
'Jiang, Dongmei'
'Yang, Xiaoping'
'Chen, Hongfen'
'Wang, Fei'
'Wang, Shiqing'
'Zhu, Ting'
'Zhang, Lijie'
'Huang, Shaoming'

_publ_section_title
;
 Cation sensing by luminescent high-nuclearity Zn-Eu Schiff base nanoscale
 complexes: high sensitivity to Ag<sup>+</sup> and Cd<sup>2+</sup> ions at
 the ppm level.
;
_journal_issue 6
_journal_name_full 'Dalton transactions (Cambridge, England : 2003)'
_journal_page_first 2206
_journal_page_last 2212
_journal_paper_doi 10.1039/c8dt04942d
_journal_volume 48
_journal_year 2019
_chemical_formula_sum 'C102 H106 Eu6 N4 O52 Zn6'
_chemical_formula_weight 3523.89
_chemical_name_systematic Cluster-3
_chemical_properties_physical Heat-sensitive
_space_group_IT_number 14
_space_group_name_Hall '-P 2yn'
_space_group_name_H-M_alt 'P 1 21/n 1'
_symmetry_cell_setting monoclinic
_symmetry_space_group_name_Hall '-P 2yn'
_symmetry_space_group_name_H-M 'P 1 21/n 1'
_atom_sites_solution_hydrogens geom
_atom_sites_solution_primary direct
_atom_sites_solution_secondary difmap
_audit_creation_method SHELXL-97
_audit_update_record
;
2018-12-14 deposited with the CCDC.
2019-01-03 downloaded from the CCDC.
;
_cell_angle_alpha 90.00
_cell_angle_beta 114.808(4)
_cell_angle_gamma 90.00
_cell_formula_units_Z 2
_cell_length_a 18.086(4)
_cell_length_b 22.236(5)
_cell_length_c 20.024(5)
_cell_measurement_reflns_used 8210
_cell_measurement_temperature 190(1)
_cell_measurement_theta_max 27.7119
_cell_measurement_theta_min 1.3092
_cell_volume 7310(3)
_computing_cell_refinement 'Collect software, Nonius B.V. 1998'
_computing_data_collection 'Collect software, Nonius B.V. 1998'
_computing_data_reduction
;
DENZO and Scalepack (Otwinoski and Minor, 1997)
;
_computing_molecular_graphics 'XP SHELXTL/PC, Siemens Analytical'
_computing_structure_refinement 'XL SHELXTL/PC, Siemens Analytical'
_computing_structure_solution
;

SIR97 - Altomare A., Burla M.C., Camalli M., Cascarano G.L., Giacovazzo C., 
Guagliardi A., Moliterni A.G.G., Polidori G.,Spagna R.
;
_diffrn_ambient_temperature 190(1)
_diffrn_detector_area_resol_mean 13.6612
_diffrn_measured_fraction_theta_full 0.972
_diffrn_measured_fraction_theta_max 0.972
_diffrn_measurement_device_type 'Mercury2 (2x2 bin mode)'
_diffrn_measurement_method dtprofit.ref
_diffrn_radiation_monochromator graphite
_diffrn_radiation_source 'fine-focus sealed tube'
_diffrn_radiation_type MoK\a
_diffrn_radiation_wavelength 0.71073
_diffrn_reflns_av_R_equivalents 0.0000
_diffrn_reflns_av_sigmaI/netI 0.0946
_diffrn_reflns_limit_h_max 15
_diffrn_reflns_limit_h_min -17
_diffrn_reflns_limit_k_max 21
_diffrn_reflns_limit_k_min 0
_diffrn_reflns_limit_l_max 19
_diffrn_reflns_limit_l_min 0
_diffrn_reflns_number 7019
_diffrn_reflns_theta_full 25.00
_diffrn_reflns_theta_max 25.00
_diffrn_reflns_theta_min 1.28
_exptl_absorpt_coefficient_mu 3.572
_exptl_absorpt_correction_T_max 1.0000
_exptl_absorpt_correction_T_min 0.7022
_exptl_absorpt_correction_type multi-scan
_exptl_absorpt_process_details 'DENZO and Scalepack (Otwinoski and Minor, 1997)'
_exptl_crystal_colour Yellow
_exptl_crystal_density_diffrn 1.601
_exptl_crystal_density_method 'not measured'
_exptl_crystal_description Block
_exptl_crystal_F_000 3440
_exptl_crystal_preparation Luminescent
_exptl_crystal_recrystallization_method 'Vapour deposition'
_exptl_crystal_size_max 0.12
_exptl_crystal_size_mid 0.10
_exptl_crystal_size_min 0.07
_platon_squeeze_details
;
;
_refine_diff_density_max 1.933
_refine_diff_density_min -1.317
_refine_diff_density_rms 0.334
_refine_ls_extinction_coef 0.00013(5)
_refine_ls_extinction_expression Fc^*^=kFc[1+0.001xFc^2^\l^3^/sin(2\q)]^-1/4^
_refine_ls_extinction_method SHELXL
_refine_ls_goodness_of_fit_ref 0.922
_refine_ls_hydrogen_treatment mixed
_refine_ls_matrix_type full
_refine_ls_number_parameters 767
_refine_ls_number_reflns 7019
_refine_ls_number_restraints 511
_refine_ls_restrained_S_all 0.916
_refine_ls_R_factor_all 0.1251
_refine_ls_R_factor_gt 0.0802
_refine_ls_shift/su_max 0.001
_refine_ls_shift/su_mean 0.000
_refine_ls_structure_factor_coef Fsqd
_refine_ls_weighting_details 'calc w=1/[\s^2^(Fo^2^)+(0.1725P)^2^+0.0000P] where P=(Fo^2^+2Fc^2^)/3'
_refine_ls_weighting_scheme calc
_refine_ls_wR_factor_gt 0.2122
_refine_ls_wR_factor_ref 0.2465
_reflns_number_gt 3884
_reflns_number_total 7019
_reflns_threshold_expression >2sigma(I)
_cod_data_source_file c8dt04942d2.cif
_cod_data_source_block cluster-3
_cod_depositor_comments
;
The following automatic conversions were performed:

'_symmetry_cell_setting' value 'Monoclinic' changed to 'monoclinic'
according to
/home/data/users/saulius/crontab/automatic-downloads/rss-feeds/RSC/lib/dictionaries/cif_core.dic
dictionary named 'cif_core.dic' version 2.4.2 from 2011-04-26.

'_exptl_absorpt_correction_type' value 'Multi-scan' changed to
'multi-scan' according to
/home/data/users/saulius/crontab/automatic-downloads/rss-feeds/RSC/lib/dictionaries/cif_core.dic
dictionary named 'cif_core.dic' version 2.4.2 from 2011-04-26.

Automatic conversion script
Id: cif_fix_values 4973 2017-02-22 13:04:09Z antanas 

 Adding full bibliography for 7048735--7048737.cif.
;
_cod_original_sg_symbol_H-M P2(1)/n
_cod_database_code 7048737

loop_
_symmetry_equiv_pos_as_xyz
'x, y, z'
'-x+1/2, y+1/2, -z+1/2'
'-x, -y, -z'
'x-1/2, -y-1/2, z-1/2'

loop_
_atom_site_label
_atom_site_type_symbol
_atom_site_fract_x
_atom_site_fract_y
_atom_site_fract_z
_atom_site_U_iso_or_equiv
_atom_site_adp_type
_atom_site_occupancy
_atom_site_symmetry_multiplicity
_atom_site_calc_flag
_atom_site_refinement_flags
Eu1 Eu 1.08555(7) 0.40078(6) 0.85908(6) 0.0738(5) Uani 1 1 d U
Eu2 Eu 1.10924(7) 0.36208(5) 0.69782(5) 0.0622(4) Uani 1 1 d U
Eu3 Eu 1.29333(7) 0.39860(6) 0.85057(6) 0.0704(5) Uani 1 1 d U
Zn1 Zn 0.92708(18) 0.45170(16) 0.70199(15) 0.0949(10) Uani 1 1 d U
Zn2 Zn 1.1889(2) 0.27237(15) 0.85420(15) 0.0974(11) Uani 1 1 d U
Zn3 Zn 1.28436(17) 0.43821(13) 0.68053(14) 0.0809(9) Uani 1 1 d U
N1 N 1.3613(12) 0.4925(9) 0.6577(11) 0.089(6) Uani 1 1 d U
N2 N 0.8121(12) 0.4893(9) 0.6843(11) 0.093(6) Uani 1 1 d U
O1 O 1.4426(10) 0.4284(8) 0.9284(9) 0.100(5) Uani 1 1 d U
O2 O 1.3616(9) 0.4443(8) 0.7904(8) 0.089(5) Uani 1 1 d U
O3 O 0.9569(10) 0.4454(8) 0.8119(9) 0.096(5) Uani 1 1 d U
O4 O 1.0206(12) 0.4235(9) 0.9514(9) 0.109(6) Uani 1 1 d U
O5 O 1.1969(10) 0.4388(8) 0.5793(8) 0.091(5) Uani 1 1 d U
O6 O 1.1358(9) 0.3558(7) 0.5960(8) 0.083(5) Uani 1 1 d U
O7 O 1.3246(9) 0.3533(7) 0.6780(9) 0.089(5) Uani 1 1 d U
O8 O 1.2561(10) 0.3324(7) 0.7432(9) 0.092(5) Uani 1 1 d U
O9 O 1.3692(11) 0.3112(9) 0.8906(10) 0.119(6) Uani 1 1 d U
O10 O 1.2977(12) 0.2449(8) 0.9215(10) 0.114(6) Uani 1 1 d U
O11 O 1.3101(10) 0.3843(8) 0.9698(9) 0.100(5) Uani 1 1 d U
O12 O 1.1867(12) 0.3814(8) 0.9718(10) 0.112(6) Uani 1 1 d U
O13 O 1.2651(11) 0.4917(8) 0.8829(9) 0.098(5) Uani 1 1 d U
O14 O 1.1463(11) 0.4929(8) 0.8903(8) 0.097(5) Uani 1 1 d U
O15 O 1.1316(14) 0.2451(10) 0.9112(12) 0.142(7) Uani 1 1 d U
O16 O 1.0392(12) 0.3154(10) 0.8936(11) 0.128(7) Uani 1 1 d U
O17 O 0.9904(10) 0.3862(7) 0.6011(8) 0.089(5) Uani 1 1 d U
O18 O 0.9175(9) 0.4661(7) 0.6023(8) 0.085(5) Uani 1 1 d U
O19 O 1.0138(10) 0.3363(7) 0.7494(9) 0.093(5) Uani 1 1 d U
O20 O 0.8870(10) 0.3646(7) 0.6985(8) 0.086(5) Uani 1 1 d U
O21 O 1.1981(9) 0.4456(7) 0.7273(7) 0.078(4) Uani 1 1 d U
O22 O 1.0584(9) 0.4478(7) 0.7408(7) 0.076(4) Uani 1 1 d U
O23 O 0.9821(11) 0.5539(8) 0.7261(9) 0.099(5) Uani 1 1 d U
C1 C 1.4916(17) 0.4065(13) 1.0038(15) 0.124(10) Uani 1 1 d U
H1A H 1.5296 0.4371 1.0314 0.186 Uiso 1 1 calc R
H1B H 1.5208 0.3710 1.0017 0.186 Uiso 1 1 calc R
H1C H 1.4563 0.3972 1.0271 0.186 Uiso 1 1 calc R
C2 C 1.4850(17) 0.4571(13) 0.8944(15) 0.097(8) Uani 1 1 d U
C3 C 1.5647(17) 0.4752(13) 0.9297(16) 0.106(9) Uani 1 1 d U
H3A H 1.5929 0.4677 0.9798 0.127 Uiso 1 1 calc R
C4 C 1.599(2) 0.5007(15) 0.8975(19) 0.131(11) Uani 1 1 d U
H4A H 1.6524 0.5141 0.9230 0.158 Uiso 1 1 calc R
C5 C 1.556(2) 0.5105(15) 0.8169(18) 0.141(12) Uani 1 1 d U
H5A H 1.5825 0.5280 0.7911 0.169 Uiso 1 1 calc R
C6 C 1.4708(17) 0.4925(13) 0.7785(16) 0.103(8) Uani 1 1 d U
C7 C 1.4400(16) 0.4702(11) 0.8184(13) 0.083(7) Uani 1 1 d U
C8 C 1.4329(15) 0.5127(12) 0.7020(14) 0.092(8) Uani 1 1 d U
H8A H 1.4599 0.5400 0.6848 0.111 Uiso 1 1 calc R
C9 C 1.3304(14) 0.5242(12) 0.5850(13) 0.081(7) Uani 1 1 d U
C10 C 1.3228(15) 0.5811(12) 0.5818(14) 0.092(8) Uani 1 1 d U
H10A H 1.3411 0.6024 0.6258 0.110 Uiso 1 1 calc R
C11 C 1.2863(16) 0.6158(12) 0.5115(15) 0.103(9) Uani 1 1 d U
H11A H 1.2816 0.6575 0.5100 0.124 Uiso 1 1 calc R
C12 C 1.2596(15) 0.5798(11) 0.4477(14) 0.088(7) Uani 1 1 d U
H12A H 1.2352 0.5990 0.4024 0.105 Uiso 1 1 calc R
C13 C 1.2672(13) 0.5181(10) 0.4481(12) 0.069(6) Uani 1 1 d U
C14 C 1.2393(13) 0.4839(11) 0.3845(12) 0.072(6) Uani 1 1 d U
C15 C 1.2499(15) 0.4221(12) 0.3871(14) 0.092(8) Uani 1 1 d U
H15A H 1.2258 0.3980 0.3455 0.111 Uiso 1 1 calc R
C16 C 1.3000(15) 0.3978(12) 0.4577(15) 0.094(8) Uani 1 1 d U
H16A H 1.3175 0.3581 0.4604 0.113 Uiso 1 1 calc R
C17 C 1.3229(14) 0.4289(11) 0.5194(14) 0.083(7) Uani 1 1 d U
H17A H 1.3499 0.4093 0.5642 0.100 Uiso 1 1 calc R
C18 C 1.3080(12) 0.4881(10) 0.5190(11) 0.064(6) Uani 1 1 d U
C21 C 0.7877(15) 0.4932(11) 0.7353(13) 0.088(7) Uani 1 1 d U
H21A H 0.7360 0.5091 0.7224 0.106 Uiso 1 1 calc R
C22 C 0.8337(17) 0.4750(12) 0.8134(14) 0.096(8) Uani 1 1 d U
C23 C 0.789(2) 0.4798(16) 0.8563(18) 0.138(11) Uani 1 1 d U
H23A H 0.7357 0.4943 0.8330 0.166 Uiso 1 1 calc R
C24 C 0.816(2) 0.4650(15) 0.9285(19) 0.145(12) Uani 1 1 d U
H24A H 0.7839 0.4674 0.9544 0.174 Uiso 1 1 calc R
C25 C 0.8965(17) 0.4460(13) 0.9601(16) 0.107(9) Uani 1 1 d U
H25A H 0.9209 0.4371 1.0101 0.129 Uiso 1 1 calc R
C26 C 0.9389(15) 0.4402(11) 0.9210(13) 0.077(7) Uani 1 1 d U
C27 C 0.9080(18) 0.4532(13) 0.8460(16) 0.102(8) Uani 1 1 d U
C28 C 1.0552(18) 0.4040(13) 1.0301(15) 0.128(11) Uani 1 1 d U
H28A H 1.0462 0.4348 1.0594 0.191 Uiso 1 1 calc R
H28B H 1.1126 0.3970 1.0471 0.191 Uiso 1 1 calc R
H28C H 1.0290 0.3675 1.0343 0.191 Uiso 1 1 calc R
C29 C 0.953(2) 0.6004(16) 0.767(2) 0.175(15) Uani 1 1 d U
H29A H 0.9989 0.6193 0.8045 0.263 Uiso 1 1 calc R
H29B H 0.9208 0.5806 0.7880 0.263 Uiso 1 1 calc R
H29C H 0.9200 0.6303 0.7322 0.263 Uiso 1 1 calc R
C30 C 1.0509(16) 0.5545(13) 0.7204(13) 0.086(7) Uani 1 1 d U
C31 C 1.0831(16) 0.6067(12) 0.7052(13) 0.091(8) Uani 1 1 d U
H31A H 1.0546 0.6426 0.6994 0.110 Uiso 1 1 calc R
C32 C 1.1541(14) 0.6068(11) 0.6989(12) 0.079(7) Uani 1 1 d U
H32A H 1.1756 0.6426 0.6907 0.095 Uiso 1 1 calc R
C33 C 1.1981(13) 0.5487(9) 0.7052(11) 0.065(6) Uani 1 1 d U
H33A H 1.2466 0.5461 0.6998 0.078 Uiso 1 1 calc R
C34 C 1.1613(14) 0.5000(11) 0.7194(12) 0.072(6) Uani 1 1 d U
C35 C 1.0885(14) 0.5002(11) 0.7277(12) 0.074(7) Uani 1 1 d U
C36 C 1.309(2) 0.2501(15) 0.7029(19) 0.154(13) Uani 1 1 d U
H36A H 1.3409 0.2445 0.6757 0.231 Uiso 1 1 calc R
H36B H 1.2571 0.2303 0.6780 0.231 Uiso 1 1 calc R
H36C H 1.3367 0.2335 0.7513 0.231 Uiso 1 1 calc R
C37 C 1.2952(16) 0.3141(12) 0.7086(15) 0.089(8) Uani 1 1 d U
C38 C 1.1062(15) 0.3854(11) 0.4733(13) 0.090(8) Uani 1 1 d U
H38A H 1.1190 0.4182 0.4487 0.135 Uiso 1 1 calc R
H38B H 1.0486 0.3848 0.4598 0.135 Uiso 1 1 calc R
H38C H 1.1224 0.3482 0.4592 0.135 Uiso 1 1 calc R
C39 C 1.1502(14) 0.3934(11) 0.5538(13) 0.071(6) Uani 1 1 d U
C41 C 1.4394(18) 0.2332(14) 0.9732(17) 0.139(11) Uani 1 1 d U
H41A H 1.4278 0.2006 0.9987 0.208 Uiso 1 1 calc R
H41B H 1.4741 0.2618 1.0083 0.208 Uiso 1 1 calc R
H41C H 1.4663 0.2180 0.9443 0.208 Uiso 1 1 calc R
C42 C 1.3565(19) 0.2651(14) 0.9207(16) 0.100(9) Uani 1 1 d U
C43 C 1.0915(17) 0.1549(12) 0.6728(15) 0.123(10) Uani 1 1 d U
H43A H 1.0600 0.1624 0.6213 0.185 Uiso 1 1 calc R
H43B H 1.0601 0.1312 0.6915 0.185 Uiso 1 1 calc R
H43C H 1.1403 0.1336 0.6795 0.185 Uiso 1 1 calc R
C44 C 1.1133(17) 0.2125(14) 0.7126(16) 0.102(9) Uani 1 1 d U
C45 C 1.030(3) 0.230(2) 0.959(3) 0.22(3) Uani 1 1 d DU
H45A H 1.0640 0.1962 0.9820 0.328 Uiso 1 1 calc R
H45B H 0.9758 0.2164 0.9285 0.328 Uiso 1 1 calc R
H45C H 1.0279 0.2563 0.9967 0.328 Uiso 1 1 calc R
C46 C 1.065(3) 0.265(2) 0.912(2) 0.154(14) Uani 1 1 d DU
C47 C 1.299(2) 0.3541(15) 1.0818(17) 0.153(13) Uani 1 1 d U
H47A H 1.3573 0.3497 1.1018 0.229 Uiso 1 1 calc R
H47B H 1.2750 0.3167 1.0862 0.229 Uiso 1 1 calc R
H47C H 1.2854 0.3849 1.1083 0.229 Uiso 1 1 calc R
C48 C 1.2661(15) 0.3722(10) 0.9987(12) 0.066(6) Uani 1 1 d U
C49 C 0.9105(18) 0.4322(14) 0.4907(15) 0.127(10) Uani 1 1 d U
H49A H 0.8733 0.4652 0.4723 0.190 Uiso 1 1 calc R
H49B H 0.8830 0.3953 0.4696 0.190 Uiso 1 1 calc R
H49C H 0.9555 0.4378 0.4777 0.190 Uiso 1 1 calc R
C50 C 0.9406(13) 0.4294(11) 0.5703(12) 0.069(6) Uani 1 1 d U
C51 C 0.921(2) 0.2590(19) 0.716(2) 0.199(18) Uani 1 1 d U
H51A H 0.8633 0.2545 0.6887 0.299 Uiso 1 1 calc R
H51B H 0.9370 0.2454 0.7654 0.299 Uiso 1 1 calc R
H51C H 0.9485 0.2355 0.6928 0.299 Uiso 1 1 calc R
C52 C 0.943(2) 0.3222(14) 0.7163(16) 0.105(9) Uani 1 1 d U
C53 C 1.2232(15) 0.5834(11) 0.9054(14) 0.098(8) Uani 1 1 d U
H53A H 1.1774 0.6009 0.9106 0.147 Uiso 1 1 calc R
H53B H 1.2285 0.6009 0.8638 0.147 Uiso 1 1 calc R
H53C H 1.2719 0.5909 0.9491 0.147 Uiso 1 1 calc R
C54 C 1.2103(17) 0.5155(12) 0.8938(13) 0.082(7) Uani 1 1 d U
O29 O 1.1541(14) 0.2093(10) 0.7816(13) 0.143(7) Uani 1 1 d U
O30 O 1.0983(10) 0.2607(7) 0.6799(8) 0.091(5) Uani 1 1 d U
O31 O 1.1713(8) 0.3545(6) 0.8241(7) 0.070(4) Uani 1 1 d U

loop_
_atom_site_aniso_label
_atom_site_aniso_U_11
_atom_site_aniso_U_22
_atom_site_aniso_U_33
_atom_site_aniso_U_23
_atom_site_aniso_U_13
_atom_site_aniso_U_12
Eu1 0.0767(9) 0.0979(10) 0.0384(7) 0.0059(6) 0.0159(6) 0.0123(7)
Eu2 0.0689(8) 0.0697(8) 0.0370(7) 0.0029(6) 0.0115(6) 0.0048(6)
Eu3 0.0726(8) 0.0855(9) 0.0381(7) 0.0050(6) 0.0086(6) 0.0103(7)
Zn1 0.087(2) 0.138(3) 0.0537(17) 0.0031(17) 0.0241(16) 0.0210(19)
Zn2 0.115(2) 0.093(2) 0.071(2) 0.0106(17) 0.0252(18) 0.0143(19)
Zn3 0.0768(18) 0.098(2) 0.0535(17) 0.0027(15) 0.0132(15) -0.0028(16)
N1 0.084(9) 0.096(10) 0.089(10) -0.003(8) 0.038(8) -0.005(8)
N2 0.100(10) 0.102(10) 0.078(9) 0.004(8) 0.040(8) 0.011(8)
O1 0.101(9) 0.104(9) 0.075(8) 0.017(7) 0.017(7) 0.003(7)
O2 0.080(8) 0.118(9) 0.073(8) -0.003(7) 0.035(7) -0.009(7)
O3 0.087(8) 0.116(9) 0.086(8) 0.008(7) 0.037(7) 0.022(7)
O4 0.126(10) 0.124(10) 0.086(9) 0.018(7) 0.053(8) 0.013(8)
O5 0.090(8) 0.099(9) 0.076(8) -0.003(7) 0.027(7) -0.007(7)
O6 0.088(8) 0.084(8) 0.076(8) 0.004(7) 0.033(7) -0.011(7)
O7 0.088(8) 0.078(8) 0.094(8) 0.007(7) 0.031(7) 0.000(7)
O8 0.089(8) 0.096(9) 0.082(8) 0.006(7) 0.027(7) 0.016(7)
O9 0.119(10) 0.109(10) 0.110(10) 0.000(8) 0.028(8) 0.009(8)
O10 0.110(9) 0.103(10) 0.113(10) 0.003(8) 0.032(8) 0.004(8)
O11 0.098(9) 0.120(10) 0.085(8) 0.014(7) 0.042(7) -0.010(7)
O12 0.106(9) 0.115(9) 0.103(9) 0.009(8) 0.031(7) 0.001(8)
O13 0.111(9) 0.095(9) 0.080(8) -0.008(7) 0.031(7) 0.008(8)
O14 0.106(9) 0.103(9) 0.075(8) 0.004(7) 0.032(7) -0.008(8)
O15 0.152(11) 0.133(11) 0.154(11) 0.045(8) 0.077(9) -0.008(8)
O16 0.135(10) 0.132(11) 0.116(10) 0.006(8) 0.052(8) -0.002(8)
O17 0.095(9) 0.096(9) 0.076(8) 0.000(7) 0.033(7) 0.006(7)
O18 0.082(8) 0.090(8) 0.082(8) -0.005(7) 0.032(7) 0.007(7)
O19 0.091(9) 0.099(9) 0.082(8) 0.011(7) 0.030(7) -0.003(7)
O20 0.089(8) 0.087(8) 0.079(8) -0.005(7) 0.033(7) -0.004(7)
O21 0.079(8) 0.080(8) 0.064(7) -0.010(6) 0.018(6) 0.002(7)
O22 0.088(8) 0.079(8) 0.065(7) -0.007(6) 0.037(6) -0.005(7)
O23 0.105(9) 0.096(9) 0.090(9) -0.006(7) 0.037(7) -0.009(7)
C1 0.119(13) 0.137(14) 0.110(13) 0.010(9) 0.043(9) 0.002(9)
C2 0.099(11) 0.114(12) 0.089(11) -0.004(9) 0.050(9) -0.001(9)
C3 0.103(12) 0.115(13) 0.102(12) -0.001(9) 0.045(9) -0.008(9)
C4 0.130(14) 0.130(14) 0.131(14) -0.003(9) 0.051(10) -0.001(9)
C5 0.138(14) 0.149(15) 0.137(14) -0.005(10) 0.060(10) -0.004(9)
C6 0.092(11) 0.110(12) 0.104(12) 0.000(9) 0.039(9) -0.006(9)
C7 0.090(11) 0.088(11) 0.072(10) 0.009(8) 0.034(8) -0.005(9)
C8 0.085(11) 0.100(11) 0.091(11) -0.008(9) 0.036(9) 0.003(9)
C9 0.079(10) 0.087(11) 0.072(10) -0.001(8) 0.026(8) 0.000(8)
C10 0.092(11) 0.096(11) 0.081(11) -0.001(9) 0.030(8) -0.012(9)
C11 0.101(12) 0.096(12) 0.099(12) -0.003(9) 0.029(9) -0.007(9)
C12 0.094(11) 0.088(11) 0.081(11) -0.003(8) 0.037(8) 0.004(9)
C13 0.065(9) 0.076(10) 0.072(10) 0.006(8) 0.034(8) 0.000(8)
C14 0.075(10) 0.076(10) 0.063(10) -0.004(8) 0.027(8) 0.003(8)
C15 0.093(11) 0.103(12) 0.086(11) 0.000(9) 0.043(9) -0.006(9)
C16 0.095(11) 0.088(11) 0.095(11) -0.001(9) 0.035(9) 0.001(9)
C17 0.087(11) 0.080(11) 0.078(10) 0.003(8) 0.030(8) 0.006(8)
C18 0.057(9) 0.081(10) 0.054(9) -0.008(8) 0.025(7) 0.006(8)
C21 0.084(11) 0.108(11) 0.078(10) -0.001(9) 0.040(8) 0.002(9)
C22 0.103(11) 0.111(12) 0.087(11) -0.003(9) 0.052(9) 0.002(9)
C23 0.136(14) 0.160(15) 0.125(14) -0.004(9) 0.060(10) 0.017(9)
C24 0.150(15) 0.156(15) 0.138(15) 0.018(10) 0.068(10) 0.004(10)
C25 0.106(12) 0.123(13) 0.106(12) 0.011(9) 0.058(9) 0.006(9)
C26 0.079(10) 0.097(11) 0.068(10) -0.005(8) 0.043(8) 0.007(8)
C27 0.106(12) 0.111(12) 0.098(12) -0.010(9) 0.052(9) -0.001(9)
C28 0.136(14) 0.134(14) 0.117(13) 0.009(9) 0.056(10) 0.011(9)
C29 0.181(17) 0.170(18) 0.179(17) -0.013(10) 0.080(11) 0.002(10)
C30 0.081(11) 0.091(11) 0.086(11) -0.012(8) 0.035(8) -0.001(9)
C31 0.096(11) 0.082(11) 0.086(11) -0.008(8) 0.029(8) 0.004(9)
C32 0.083(10) 0.081(11) 0.070(10) 0.000(8) 0.029(8) -0.007(8)
C33 0.075(10) 0.057(9) 0.054(9) 0.004(8) 0.018(7) -0.007(8)
C34 0.071(10) 0.077(10) 0.066(10) 0.003(8) 0.027(8) 0.007(8)
C35 0.076(10) 0.079(10) 0.066(10) -0.008(8) 0.027(8) 0.010(9)
C36 0.163(15) 0.154(16) 0.156(15) 0.002(10) 0.077(10) 0.005(10)
C37 0.091(11) 0.081(11) 0.094(11) 0.003(9) 0.037(9) 0.013(9)
C38 0.092(11) 0.094(11) 0.083(11) 0.005(8) 0.035(8) 0.001(8)
C39 0.075(10) 0.079(10) 0.067(10) -0.006(8) 0.038(8) -0.008(8)
C41 0.134(14) 0.126(14) 0.140(14) 0.006(9) 0.042(10) 0.015(9)
C42 0.102(12) 0.097(12) 0.099(12) 0.004(9) 0.042(9) 0.007(9)
C43 0.134(13) 0.105(13) 0.118(13) -0.005(9) 0.041(9) -0.006(9)
C44 0.115(12) 0.087(12) 0.092(12) 0.003(9) 0.032(9) -0.005(9)
C45 0.22(3) 0.22(3) 0.22(3) 0.011(10) 0.125(14) -0.002(10)
C46 0.156(16) 0.157(17) 0.157(16) 0.009(10) 0.074(11) 0.002(10)
C47 0.154(15) 0.160(15) 0.139(15) 0.016(10) 0.055(10) -0.001(10)
C48 0.074(10) 0.065(10) 0.062(9) 0.009(8) 0.031(8) -0.004(8)
C49 0.134(13) 0.132(13) 0.111(13) 0.000(9) 0.048(9) 0.014(9)
C50 0.063(10) 0.070(10) 0.060(10) 0.009(8) 0.013(8) 0.017(8)
C51 0.19(2) 0.19(2) 0.20(2) 0.000(10) 0.079(12) -0.003(10)
C52 0.106(12) 0.105(12) 0.102(12) -0.002(9) 0.044(9) -0.006(9)
C53 0.106(11) 0.093(11) 0.085(11) -0.009(9) 0.030(8) 0.006(9)
C54 0.080(11) 0.092(11) 0.073(10) 0.001(8) 0.030(8) 0.006(9)
O29 0.153(11) 0.129(10) 0.134(11) 0.005(8) 0.050(8) -0.005(8)
O30 0.105(9) 0.076(8) 0.084(8) 0.002(7) 0.032(7) -0.009(7)
O31 0.075(7) 0.076(8) 0.047(7) 0.009(6) 0.013(6) 0.011(6)

loop_
_atom_type_symbol
_atom_type_description
_atom_type_scat_dispersion_real
_atom_type_scat_dispersion_imag
_atom_type_scat_source
C C 0.0033 0.0016 'International Tables Vol C Tables 4.2.6.8 and 6.1.1.4'
H H 0.0000 0.0000 'International Tables Vol C Tables 4.2.6.8 and 6.1.1.4'
N N 0.0061 0.0033 'International Tables Vol C Tables 4.2.6.8 and 6.1.1.4'
O O 0.0106 0.0060 'International Tables Vol C Tables 4.2.6.8 and 6.1.1.4'
Zn Zn 0.2839 1.4301 'International Tables Vol C Tables 4.2.6.8 and 6.1.1.4'
Eu Eu -0.1578 3.6682 'International Tables Vol C Tables 4.2.6.8 and 6.1.1.4'

loop_
_geom_angle_atom_site_label_1
_geom_angle_atom_site_label_2
_geom_angle_atom_site_label_3
_geom_angle
_geom_angle_site_symmetry_1
_geom_angle_site_symmetry_3
O31 Eu1 O12 81.2(6) . .
O31 Eu1 O14 100.6(6) . .
O12 Eu1 O14 78.7(6) . .
O31 Eu1 O16 96.0(6) . .
O12 Eu1 O16 77.7(7) . .
O14 Eu1 O16 148.6(6) . .
O31 Eu1 O3 141.7(5) . .
O12 Eu1 O3 137.2(6) . .
O14 Eu1 O3 90.7(6) . .
O16 Eu1 O3 92.6(7) . .
O31 Eu1 O22 76.9(5) . .
O12 Eu1 O22 142.6(6) . .
O14 Eu1 O22 76.1(5) . .
O16 Eu1 O22 134.1(6) . .
O3 Eu1 O22 70.5(5) . .
O31 Eu1 O19 68.0(5) . .
O12 Eu1 O19 132.3(6) . .
O14 Eu1 O19 140.6(5) . .
O16 Eu1 O19 70.6(6) . .
O3 Eu1 O19 80.0(6) . .
O22 Eu1 O19 64.7(5) . .
O31 Eu1 O4 153.7(5) . .
O12 Eu1 O4 75.5(6) . .
O14 Eu1 O4 86.6(6) . .
O16 Eu1 O4 67.6(7) . .
O3 Eu1 O4 62.4(6) . .
O22 Eu1 O4 129.3(5) . .
O19 Eu1 O4 120.8(6) . .
O31 Eu1 Zn2 30.7(4) . .
O12 Eu1 Zn2 69.5(5) . .
O14 Eu1 Zn2 123.2(5) . .
O16 Eu1 Zn2 66.0(5) . .
O3 Eu1 Zn2 143.5(4) . .
O22 Eu1 Zn2 102.6(3) . .
O19 Eu1 Zn2 65.4(4) . .
O4 Eu1 Zn2 126.2(4) . .
O31 Eu1 Zn1 106.9(3) . .
O12 Eu1 Zn1 170.3(5) . .
O14 Eu1 Zn1 94.3(4) . .
O16 Eu1 Zn1 106.2(5) . .
O3 Eu1 Zn1 35.2(4) . .
O22 Eu1 Zn1 38.8(3) . .
O19 Eu1 Zn1 57.0(4) . .
O4 Eu1 Zn1 97.7(4) . .
Zn2 Eu1 Zn1 120.14(8) . .
O31 Eu1 Eu2 39.3(3) . .
O12 Eu1 Eu2 120.3(5) . .
O14 Eu1 Eu2 103.9(4) . .
O16 Eu1 Eu2 105.8(5) . .
O3 Eu1 Eu2 102.5(4) . .
O22 Eu1 Eu2 43.2(3) . .
O19 Eu1 Eu2 43.2(4) . .
O4 Eu1 Eu2 162.2(4) . .
Zn2 Eu1 Eu2 59.75(6) . .
Zn1 Eu1 Eu2 67.59(6) . .
O31 Eu1 Eu3 31.4(4) . .
O12 Eu1 Eu3 69.2(5) . .
O14 Eu1 Eu3 69.9(5) . .
O16 Eu1 Eu3 119.4(5) . .
O3 Eu1 Eu3 144.8(4) . .
O22 Eu1 Eu3 76.4(3) . .
O19 Eu1 Eu3 96.4(4) . .
O4 Eu1 Eu3 140.5(4) . .
Zn2 Eu1 Eu3 55.46(6) . .
Zn1 Eu1 Eu3 114.83(6) . .
Eu2 Eu1 Eu3 57.30(3) . .
O17 Eu2 O30 96.3(6) . .
O17 Eu2 O6 74.5(5) . .
O30 Eu2 O6 80.6(6) . .
O17 Eu2 O31 143.6(5) . .
O30 Eu2 O31 94.0(5) . .
O6 Eu2 O31 141.9(5) . .
O17 Eu2 O21 109.2(5) . .
O30 Eu2 O21 145.3(5) . .
O6 Eu2 O21 84.0(5) . .
O31 Eu2 O21 79.4(5) . .
O17 Eu2 O19 80.3(6) . .
O30 Eu2 O19 78.6(6) . .
O6 Eu2 O19 145.0(6) . .
O31 Eu2 O19 67.7(5) . .
O21 Eu2 O19 127.6(5) . .
O17 Eu2 O22 75.7(5) . .
O30 Eu2 O22 144.4(6) . .
O6 Eu2 O22 128.1(5) . .
O31 Eu2 O22 75.6(5) . .
O21 Eu2 O22 67.2(5) . .
O19 Eu2 O22 65.9(5) . .
O17 Eu2 O8 148.2(6) . .
O30 Eu2 O8 78.8(6) . .
O6 Eu2 O8 73.8(5) . .
O31 Eu2 O8 68.2(5) . .
O21 Eu2 O8 67.1(5) . .
O19 Eu2 O8 128.2(5) . .
O22 Eu2 O8 125.4(5) . .
O17 Eu2 C35 77.8(6) . .
O30 Eu2 C35 167.3(6) . .
O6 Eu2 C35 108.2(6) . .
O31 Eu2 C35 84.6(5) . .
O21 Eu2 C35 46.8(6) . .
O19 Eu2 C35 89.2(6) . .
O22 Eu2 C35 23.4(5) . .
O8 Eu2 C35 112.1(6) . .
O17 Eu2 C34 90.5(6) . .
O30 Eu2 C34 167.4(6) . .
O6 Eu2 C34 91.1(6) . .
O31 Eu2 C34 86.6(5) . .
O21 Eu2 C34 22.7(5) . .
O19 Eu2 C34 113.2(6) . .
O22 Eu2 C34 47.9(5) . .
O8 Eu2 C34 89.8(6) . .
C35 Eu2 C34 25.3(5) . .
O17 Eu2 Zn2 142.1(4) . .
O30 Eu2 Zn2 63.2(4) . .
O6 Eu2 Zn2 127.3(4) . .
O31 Eu2 Zn2 30.9(3) . .
O21 Eu2 Zn2 104.1(3) . .
O19 Eu2 Zn2 65.2(4) . .
O22 Eu2 Zn2 102.0(3) . .
O8 Eu2 Zn2 63.0(4) . .
C35 Eu2 Zn2 114.9(4) . .
C34 Eu2 Zn2 116.3(4) . .
O17 Eu2 Eu1 106.7(4) . .
O30 Eu2 Eu1 110.4(4) . .
O6 Eu2 Eu1 168.5(4) . .
O31 Eu2 Eu1 37.4(3) . .
O21 Eu2 Eu1 84.9(4) . .
O19 Eu2 Eu1 44.6(4) . .
O22 Eu2 Eu1 43.6(3) . .
O8 Eu2 Eu1 104.4(4) . .
C35 Eu2 Eu1 61.6(4) . .
C34 Eu2 Eu1 77.5(4) . .
Zn2 Eu2 Eu1 58.69(6) . .
O31 Eu3 O13 98.4(6) . .
O31 Eu3 O2 139.0(5) . .
O13 Eu3 O2 88.9(6) . .
O31 Eu3 O11 82.8(5) . .
O13 Eu3 O11 77.2(6) . .
O2 Eu3 O11 137.9(6) . .
O31 Eu3 O9 95.5(6) . .
O13 Eu3 O9 146.1(6) . .
O2 Eu3 O9 100.5(7) . .
O11 Eu3 O9 74.0(7) . .
O31 Eu3 O8 69.7(5) . .
O13 Eu3 O8 141.1(5) . .
O2 Eu3 O8 79.4(6) . .
O11 Eu3 O8 134.0(6) . .
O9 Eu3 O8 72.9(6) . .
O31 Eu3 O21 75.9(5) . .
O13 Eu3 O21 76.4(5) . .
O2 Eu3 O21 66.8(5) . .
O11 Eu3 O21 142.9(6) . .
O9 Eu3 O21 137.3(6) . .
O8 Eu3 O21 64.9(5) . .
O31 Eu3 O1 157.6(5) . .
O13 Eu3 O1 84.1(6) . .
O2 Eu3 O1 62.9(5) . .
O11 Eu3 O1 76.1(6) . .
O9 Eu3 O1 71.8(6) . .
O8 Eu3 O1 121.2(6) . .
O21 Eu3 O1 126.0(5) . .
O31 Eu3 C48 68.3(5) . .
O13 Eu3 C48 76.6(6) . .
O2 Eu3 C48 151.5(6) . .
O11 Eu3 C48 15.0(6) . .
O9 Eu3 C48 80.1(6) . .
O8 Eu3 C48 126.7(6) . .
O21 Eu3 C48 130.7(5) . .
O1 Eu3 C48 90.9(6) . .
O31 Eu3 Zn2 32.1(3) . .
O13 Eu3 Zn2 123.2(5) . .
O2 Eu3 Zn2 143.5(4) . .
O11 Eu3 Zn2 72.3(4) . .
O9 Eu3 Zn2 63.6(5) . .
O8 Eu3 Zn2 64.7(4) . .
O21 Eu3 Zn2 101.7(3) . .
O1 Eu3 Zn2 130.6(4) . .
C48 Eu3 Zn2 62.2(4) . .
O31 Eu3 Zn3 104.0(3) . .
O13 Eu3 Zn3 97.2(4) . .
O2 Eu3 Zn3 35.1(4) . .
O11 Eu3 Zn3 171.9(4) . .
O9 Eu3 Zn3 109.3(5) . .
O8 Eu3 Zn3 53.7(4) . .
O21 Eu3 Zn3 38.1(3) . .
O1 Eu3 Zn3 97.7(4) . .
C48 Eu3 Zn3 168.8(4) . .
Zn2 Eu3 Zn3 115.76(7) . .
O31 Eu3 Eu2 39.5(3) . .
O13 Eu3 Eu2 102.2(4) . .
O2 Eu3 Eu2 99.6(4) . .
O11 Eu3 Eu2 122.1(4) . .
O9 Eu3 Eu2 108.2(5) . .
O8 Eu3 Eu2 45.0(4) . .
O21 Eu3 Eu2 41.8(3) . .
O1 Eu3 Eu2 161.6(4) . .
C48 Eu3 Eu2 107.4(4) . .
Zn2 Eu3 Eu2 60.02(5) . .
Zn3 Eu3 Eu2 64.47(5) . .
O18 Zn1 O3 169.3(7) . .
O18 Zn1 O20 103.9(7) . .
O3 Zn1 O20 84.4(7) . .
O18 Zn1 N2 96.0(7) . .
O3 Zn1 N2 90.2(7) . .
O20 Zn1 N2 93.4(7) . .
O18 Zn1 O22 89.2(6) . .
O3 Zn1 O22 81.8(6) . .
O20 Zn1 O22 107.0(6) . .
N2 Zn1 O22 157.2(7) . .
O18 Zn1 O23 84.5(6) . .
O3 Zn1 O23 87.1(6) . .
O20 Zn1 O23 171.4(6) . .
N2 Zn1 O23 87.5(7) . .
O22 Zn1 O23 70.9(6) . .
O18 Zn1 Eu1 132.1(5) . .
O3 Zn1 Eu1 41.3(4) . .
O20 Zn1 Eu1 82.4(4) . .
N2 Zn1 Eu1 131.5(6) . .
O22 Zn1 Eu1 44.9(4) . .
O23 Zn1 Eu1 90.6(4) . .
O31 Zn2 O29 120.0(8) . .
O31 Zn2 O15 115.3(8) . .
O29 Zn2 O15 97.5(10) . .
O31 Zn2 O10 120.2(7) . .
O29 Zn2 O10 102.0(9) . .
O15 Zn2 O10 97.3(9) . .
O31 Zn2 Eu3 39.1(4) . .
O29 Zn2 Eu3 126.5(7) . .
O15 Zn2 Eu3 135.4(7) . .
O10 Zn2 Eu3 82.3(6) . .
O31 Zn2 Eu1 36.2(4) . .
O29 Zn2 Eu1 128.1(7) . .
O15 Zn2 Eu1 79.1(7) . .
O10 Zn2 Eu1 129.9(6) . .
Eu3 Zn2 Eu1 68.19(7) . .
O31 Zn2 Eu2 38.2(4) . .
O29 Zn2 Eu2 81.8(7) . .
O15 Zn2 Eu2 126.1(7) . .
O10 Zn2 Eu2 135.8(6) . .
Eu3 Zn2 Eu2 62.03(6) . .
Eu1 Zn2 Eu2 61.56(6) . .
O5 Zn3 O7 97.0(7) . .
O5 Zn3 N1 95.4(8) . .
O7 Zn3 N1 105.1(7) . .
O5 Zn3 O2 170.7(7) . .
O7 Zn3 O2 89.9(7) . .
N1 Zn3 O2 88.9(7) . .
O5 Zn3 O21 91.8(6) . .
O7 Zn3 O21 114.7(6) . .
N1 Zn3 O21 138.3(7) . .
O2 Zn3 O21 79.5(6) . .
O5 Zn3 Eu3 134.2(5) . .
O7 Zn3 Eu3 85.3(5) . .
N1 Zn3 Eu3 128.3(6) . .
O2 Zn3 Eu3 39.8(4) . .
O21 Zn3 Eu3 47.8(4) . .
O5 Zn3 Eu2 75.7(5) . .
O7 Zn3 Eu2 84.7(5) . .
N1 Zn3 Eu2 167.7(6) . .
O2 Zn3 Eu2 98.7(4) . .
O21 Zn3 Eu2 35.9(4) . .
Eu3 Zn3 Eu2 58.92(5) . .
C8 N1 C9 111(2) . .
C8 N1 Zn3 129.0(19) . .
C9 N1 Zn3 119.1(15) . .
C21 N2 C14 116(2) . 3_766
C21 N2 Zn1 122.4(18) . .
C14 N2 Zn1 121.3(15) 3_766 .
C2 O1 C1 116(2) . .
C2 O1 Eu3 118.6(15) . .
C1 O1 Eu3 124.1(15) . .
C7 O2 Zn3 124.7(14) . .
C7 O2 Eu3 130.2(14) . .
Zn3 O2 Eu3 105.0(7) . .
C27 O3 Zn1 127.6(16) . .
C27 O3 Eu1 127.6(17) . .
Zn1 O3 Eu1 103.5(7) . .
C26 O4 C28 116(2) . .
C26 O4 Eu1 116.8(14) . .
C28 O4 Eu1 125.0(16) . .
C39 O5 Zn3 121.0(16) . .
C39 O6 Eu2 136.1(15) . .
C37 O7 Zn3 113.0(16) . .
C37 O8 Eu3 132.1(17) . .
C37 O8 Eu2 130.2(16) . .
Eu3 O8 Eu2 91.1(6) . .
C42 O9 Eu3 130(2) . .
C42 O10 Zn2 122(2) . .
C48 O11 Eu3 135.2(16) . .
C48 O12 Eu1 136.0(16) . .
C54 O13 Eu3 137.4(19) . .
C54 O14 Eu1 135.3(18) . .
C46 O15 Zn2 129(2) . .
C46 O16 Eu1 136(3) . .
C50 O17 Eu2 143.8(15) . .
C50 O18 Zn1 121.7(15) . .
C52 O19 Eu2 127.4(18) . .
C52 O19 Eu1 132.4(19) . .
Eu2 O19 Eu1 92.2(6) . .
C52 O20 Zn1 116.4(17) . .
C34 O21 Zn3 115.4(14) . .
C34 O21 Eu2 115.0(13) . .
Zn3 O21 Eu2 112.0(6) . .
C34 O21 Eu3 125.0(12) . .
Zn3 O21 Eu3 94.1(5) . .
Eu2 O21 Eu3 91.8(5) . .
C35 O22 Zn1 111.4(13) . .
C35 O22 Eu2 111.4(13) . .
Zn1 O22 Eu2 115.2(6) . .
C35 O22 Eu1 128.4(13) . .
Zn1 O22 Eu1 96.2(5) . .
Eu2 O22 Eu1 93.2(5) . .
C30 O23 C29 127(2) . .
C30 O23 Zn1 108.5(16) . .
C29 O23 Zn1 121.8(17) . .
O1 C1 H1A 109.5 . .
O1 C1 H1B 109.5 . .
H1A C1 H1B 109.5 . .
O1 C1 H1C 109.5 . .
H1A C1 H1C 109.5 . .
H1B C1 H1C 109.5 . .
C3 C2 O1 124(3) . .
C3 C2 C7 120(3) . .
O1 C2 C7 116(2) . .
C4 C3 C2 122(3) . .
C4 C3 H3A 119.1 . .
C2 C3 H3A 119.1 . .
C3 C4 C5 119(3) . .
C3 C4 H4A 120.3 . .
C5 C4 H4A 120.3 . .
C6 C5 C4 120(3) . .
C6 C5 H5A 120.2 . .
C4 C5 H5A 120.2 . .
C7 C6 C5 115(3) . .
C7 C6 C8 131(3) . .
C5 C6 C8 113(3) . .
C6 C7 O2 123(2) . .
C6 C7 C2 124(3) . .
O2 C7 C2 112(2) . .
N1 C8 C6 120(3) . .
N1 C8 H8A 120.0 . .
C6 C8 H8A 120.0 . .
C10 C9 C18 121(2) . .
C10 C9 N1 120(2) . .
C18 C9 N1 118(2) . .
C9 C10 C11 124(3) . .
C9 C10 H10A 118.1 . .
C11 C10 H10A 118.1 . .
C12 C11 C10 114(2) . .
C12 C11 H11A 122.9 . .
C10 C11 H11A 122.9 . .
C13 C12 C11 124(2) . .
C13 C12 H12A 117.8 . .
C11 C12 H12A 117.8 . .
C12 C13 C14 123(2) . .
C12 C13 C18 118(2) . .
C14 C13 C18 119(2) . .
C15 C14 C13 121(2) . .
C15 C14 N2 118(2) . 3_766
C13 C14 N2 120(2) . 3_766
C14 C15 C16 116(2) . .
C14 C15 H15A 122.2 . .
C16 C15 H15A 122.2 . .
C17 C16 C15 123(3) . .
C17 C16 H16A 118.4 . .
C15 C16 H16A 118.4 . .
C16 C17 C18 122(2) . .
C16 C17 H17A 119.2 . .
C18 C17 H17A 119.2 . .
C17 C18 C9 124(2) . .
C17 C18 C13 118(2) . .
C9 C18 C13 118(2) . .
N2 C21 C22 127(2) . .
N2 C21 H21A 116.7 . .
C22 C21 H21A 116.7 . .
C27 C22 C23 117(3) . .
C27 C22 C21 129(3) . .
C23 C22 C21 114(3) . .
C24 C23 C22 126(3) . .
C24 C23 H23A 117.2 . .
C22 C23 H23A 117.2 . .
C23 C24 C25 114(3) . .
C23 C24 H24A 123.1 . .
C25 C24 H24A 123.1 . .
C26 C25 C24 121(3) . .
C26 C25 H25A 119.3 . .
C24 C25 H25A 119.3 . .
C25 C26 O4 123(2) . .
C25 C26 C27 123(3) . .
O4 C26 C27 113(2) . .
C22 C27 O3 124(3) . .
C22 C27 C26 118(3) . .
O3 C27 C26 118(3) . .
O4 C28 H28A 109.5 . .
O4 C28 H28B 109.5 . .
H28A C28 H28B 109.5 . .
O4 C28 H28C 109.5 . .
H28A C28 H28C 109.5 . .
H28B C28 H28C 109.5 . .
O23 C29 H29A 109.5 . .
O23 C29 H29B 109.5 . .
H29A C29 H29B 109.5 . .
O23 C29 H29C 109.5 . .
H29A C29 H29C 109.5 . .
H29B C29 H29C 109.5 . .
O23 C30 C35 116(3) . .
O23 C30 C31 122(3) . .
C35 C30 C31 122(3) . .
C32 C31 C30 122(3) . .
C32 C31 H31A 119.1 . .
C30 C31 H31A 119.1 . .
C31 C32 C33 119(2) . .
C31 C32 H32A 120.4 . .
C33 C32 H32A 120.4 . .
C34 C33 C32 114(2) . .
C34 C33 H33A 122.8 . .
C32 C33 H33A 122.8 . .
O21 C34 C33 118(2) . .
O21 C34 C35 115(2) . .
C33 C34 C35 126(2) . .
O21 C34 Eu2 42.3(10) . .
C33 C34 Eu2 151.6(17) . .
C35 C34 Eu2 77.2(15) . .
O22 C35 C30 124(2) . .
O22 C35 C34 120(2) . .
C30 C35 C34 116(3) . .
O22 C35 Eu2 45.2(10) . .
C30 C35 Eu2 158.1(17) . .
C34 C35 Eu2 77.5(15) . .
C37 C36 H36A 109.5 . .
C37 C36 H36B 109.5 . .
H36A C36 H36B 109.5 . .
C37 C36 H36C 109.5 . .
H36A C36 H36C 109.5 . .
H36B C36 H36C 109.5 . .
O8 C37 O7 119(2) . .
O8 C37 C36 121(3) . .
O7 C37 C36 120(3) . .
C39 C38 H38A 109.5 . .
C39 C38 H38B 109.5 . .
H38A C38 H38B 109.5 . .
C39 C38 H38C 109.5 . .
H38A C38 H38C 109.5 . .
H38B C38 H38C 109.5 . .
O5 C39 O6 122(2) . .
O5 C39 C38 120(2) . .
O6 C39 C38 118(2) . .
C42 C41 H41A 109.5 . .
C42 C41 H41B 109.5 . .
H41A C41 H41B 109.5 . .
C42 C41 H41C 109.5 . .
H41A C41 H41C 109.5 . .
H41B C41 H41C 109.5 . .
O10 C42 O9 132(3) . .
O10 C42 C41 116(3) . .
O9 C42 C41 112(3) . .
C44 C43 H43A 109.5 . .
C44 C43 H43B 109.5 . .
H43A C43 H43B 109.5 . .
C44 C43 H43C 109.5 . .
H43A C43 H43C 109.5 . .
H43B C43 H43C 109.5 . .
O30 C44 O29 122(3) . .
O30 C44 C43 122(3) . .
O29 C44 C43 116(3) . .
C46 C45 H45A 109.5 . .
C46 C45 H45B 109.5 . .
H45A C45 H45B 109.5 . .
C46 C45 H45C 109.5 . .
H45A C45 H45C 109.5 . .
H45B C45 H45C 109.5 . .
O16 C46 O15 124(4) . .
O16 C46 C45 116(4) . .
O15 C46 C45 117(4) . .
C48 C47 H47A 109.5 . .
C48 C47 H47B 109.5 . .
H47A C47 H47B 109.5 . .
C48 C47 H47C 109.5 . .
H47A C47 H47C 109.5 . .
H47B C47 H47C 109.5 . .
O11 C48 O12 127(2) . .
O11 C48 C47 123(2) . .
O12 C48 C47 110(2) . .
O11 C48 Eu3 29.8(11) . .
O12 C48 Eu3 98.9(14) . .
C47 C48 Eu3 151.4(18) . .
C50 C49 H49A 109.5 . .
C50 C49 H49B 109.5 . .
H49A C49 H49B 109.5 . .
C50 C49 H49C 109.5 . .
H49A C49 H49C 109.5 . .
H49B C49 H49C 109.5 . .
O18 C50 O17 125(2) . .
O18 C50 C49 120(2) . .
O17 C50 C49 115(2) . .
C52 C51 H51A 109.5 . .
C52 C51 H51B 109.5 . .
H51A C51 H51B 109.5 . .
C52 C51 H51C 109.5 . .
H51A C51 H51C 109.5 . .
H51B C51 H51C 109.5 . .
O19 C52 O20 119(3) . .
O19 C52 C51 118(3) . .
O20 C52 C51 121(3) . .
C54 C53 H53A 109.5 . .
C54 C53 H53B 109.5 . .
H53A C53 H53B 109.5 . .
C54 C53 H53C 109.5 . .
H53A C53 H53C 109.5 . .
H53B C53 H53C 109.5 . .
O13 C54 O14 129(3) . .
O13 C54 C53 112(3) . .
O14 C54 C53 119(3) . .
C44 O29 Zn2 130(2) . .
C44 O30 Eu2 142.8(18) . .
Zn2 O31 Eu1 113.1(7) . .
Zn2 O31 Eu3 108.9(6) . .
Eu1 O31 Eu3 118.0(6) . .
Zn2 O31 Eu2 110.9(6) . .
Eu1 O31 Eu2 103.3(5) . .
Eu3 O31 Eu2 101.8(5) . .

loop_
_geom_bond_atom_site_label_1
_geom_bond_atom_site_label_2
_geom_bond_distance
_geom_bond_site_symmetry_2
Eu1 O31 2.207(14) .
Eu1 O12 2.272(18) .
Eu1 O14 2.284(18) .
Eu1 O16 2.30(2) .
Eu1 O3 2.334(15) .
Eu1 O22 2.444(14) .
Eu1 O19 2.484(17) .
Eu1 O4 2.623(17) .
Eu1 Zn2 3.437(4) .
Eu1 Zn1 3.439(3) .
Eu1 Eu2 3.5372(17) .
Eu1 Eu3 3.8328(19) .
Eu2 O17 2.273(16) .
Eu2 O30 2.279(16) .
Eu2 O6 2.286(16) .
Eu2 O31 2.302(12) .
Eu2 O21 2.363(15) .
Eu2 O19 2.423(17) .
Eu2 O22 2.425(14) .
Eu2 O8 2.508(16) .
Eu2 C35 3.18(2) .
Eu2 C34 3.18(2) .
Eu2 Zn2 3.475(3) .
Eu3 O31 2.265(14) .
Eu3 O13 2.291(17) .
Eu3 O2 2.292(15) .
Eu3 O11 2.300(17) .
Eu3 O9 2.319(19) .
Eu3 O8 2.455(17) .
Eu3 O21 2.565(14) .
Eu3 O1 2.575(17) .
Eu3 C48 3.26(2) .
Eu3 Zn2 3.401(4) .
Eu3 Zn3 3.454(3) .
Zn1 O18 1.956(16) .
Zn1 O3 2.040(16) .
Zn1 O20 2.058(16) .
Zn1 N2 2.13(2) .
Zn1 O22 2.169(15) .
Zn1 O23 2.445(17) .
Zn2 O31 1.908(14) .
Zn2 O29 1.93(2) .
Zn2 O15 1.93(2) .
Zn2 O10 1.958(19) .
Zn3 O5 1.980(15) .
Zn3 O7 2.031(16) .
Zn3 N1 2.03(2) .
Zn3 O2 2.057(15) .
Zn3 O21 2.137(15) .
N1 C8 1.31(3) .
N1 C9 1.50(3) .
N2 C21 1.27(3) .
N2 C14 1.43(3) 3_766
O1 C2 1.38(3) .
O1 C1 1.48(3) .
O2 C7 1.41(3) .
O3 C27 1.33(3) .
O4 C26 1.39(3) .
O4 C28 1.50(3) .
O5 C39 1.28(2) .
O6 C39 1.29(2) .
O7 C37 1.30(3) .
O8 C37 1.25(3) .
O9 C42 1.26(3) .
O10 C42 1.16(3) .
O11 C48 1.19(2) .
O12 C48 1.32(3) .
O13 C54 1.22(3) .
O14 C54 1.24(3) .
O15 C46 1.29(4) .
O16 C46 1.21(4) .
O17 C50 1.28(2) .
O18 C50 1.21(2) .
O19 C52 1.21(3) .
O20 C52 1.32(3) .
O21 C34 1.36(2) .
O22 C35 1.36(3) .
O23 C30 1.30(3) .
O23 C29 1.54(4) .
C1 H1A 0.9600 .
C1 H1B 0.9600 .
C1 H1C 0.9600 .
C2 C3 1.37(3) .
C2 C7 1.42(3) .
C3 C4 1.21(4) .
C3 H3A 0.9300 .
C4 C5 1.49(4) .
C4 H4A 0.9300 .
C5 C6 1.45(4) .
C5 H5A 0.9300 .
C6 C7 1.25(3) .
C6 C8 1.46(3) .
C8 H8A 0.9300 .
C9 C10 1.27(3) .
C9 C18 1.45(3) .
C10 C11 1.49(3) .
C10 H10A 0.9300 .
C11 C12 1.41(3) .
C11 H11A 0.9300 .
C12 C13 1.38(3) .
C12 H12A 0.9300 .
C13 C14 1.38(3) .
C13 C18 1.46(3) .
C14 C15 1.39(3) .
C14 N2 1.43(3) 3_766
C15 C16 1.43(3) .
C15 H15A 0.9300 .
C16 C17 1.32(3) .
C16 H16A 0.9300 .
C17 C18 1.34(3) .
C17 H17A 0.9300 .
C21 C22 1.49(3) .
C21 H21A 0.9300 .
C22 C27 1.32(3) .
C22 C23 1.41(4) .
C23 C24 1.36(4) .
C23 H23A 0.9300 .
C24 C25 1.39(4) .
C24 H24A 0.9300 .
C25 C26 1.31(3) .
C25 H25A 0.9300 .
C26 C27 1.40(3) .
C28 H28A 0.9600 .
C28 H28B 0.9600 .
C28 H28C 0.9600 .
C29 H29A 0.9600 .
C29 H29B 0.9600 .
C29 H29C 0.9600 .
C30 C35 1.36(3) .
C30 C31 1.39(3) .
C31 C32 1.34(3) .
C31 H31A 0.9300 .
C32 C33 1.49(3) .
C32 H32A 0.9300 .
C33 C34 1.36(3) .
C33 H33A 0.9300 .
C34 C35 1.40(3) .
C36 C37 1.46(4) .
C36 H36A 0.9600 .
C36 H36B 0.9600 .
C36 H36C 0.9600 .
C38 C39 1.48(3) .
C38 H38A 0.9600 .
C38 H38B 0.9600 .
C38 H38C 0.9600 .
C41 C42 1.59(4) .
C41 H41A 0.9600 .
C41 H41B 0.9600 .
C41 H41C 0.9600 .
C43 C44 1.47(4) .
C43 H43A 0.9600 .
C43 H43B 0.9600 .
C43 H43C 0.9600 .
C44 O30 1.22(3) .
C44 O29 1.27(3) .
C45 C46 1.552(10) .
C45 H45A 0.9600 .
C45 H45B 0.9600 .
C45 H45C 0.9600 .
C47 C48 1.57(3) .
C47 H47A 0.9600 .
C47 H47B 0.9600 .
C47 H47C 0.9600 .
C49 C50 1.45(3) .
C49 H49A 0.9600 .
C49 H49B 0.9600 .
C49 H49C 0.9600 .
C51 C52 1.46(4) .
C51 H51A 0.9600 .
C51 H51B 0.9600 .
C51 H51C 0.9600 .
C53 C54 1.53(3) .
C53 H53A 0.9600 .
C53 H53B 0.9600 .
C53 H53C 0.9600 .

loop_
_platon_squeeze_void_nr
_platon_squeeze_void_average_x
_platon_squeeze_void_average_y
_platon_squeeze_void_average_z
_platon_squeeze_void_volume
_platon_squeeze_void_count_electrons
_platon_squeeze_void_content
1 -0.007 -0.001 -0.006 2107 1183 ' '
